data_7204098
loop_
_publ_author_name
'Guillard, J\'er\^ome'
'Lamazzi, Christelle'
'Meth-Cohn, Otto'
'Rees, Charles W.'
'White, Andrew J. P.'
'Williams, David J.'

_publ_section_title
;
 One-step synthesis of 5-acylisothiazoles from furans
;
_journal_issue 11
_journal_name_full 'Journal of the Chemical Society, Perkin Transactions 1'
_journal_page_first 1304
_journal_paper_doi 10.1039/b101157j
_journal_year 2001
_chemical_formula_sum 'C11 H7 N O3 S'
_chemical_formula_weight 233.24
_chemical_name_systematic
; 
? 
;
_space_group_IT_number 14
_symmetry_cell_setting monoclinic
_symmetry_space_group_name_Hall '-P 2ybc'
_symmetry_space_group_name_H-M 'P 1 21/c 1'
_atom_sites_solution_hydrogens geom
_atom_sites_solution_primary direct
_atom_sites_solution_secondary difmap
_audit_creation_method SHELXL
_cell_angle_alpha 90.00
_cell_angle_beta 96.850(6)
_cell_angle_gamma 90.00
_cell_formula_units_Z 4
_cell_length_a 6.3133(3)
_cell_length_b 10.9118(7)
_cell_length_c 15.324(2)
_cell_measurement_reflns_used 26
_cell_measurement_temperature 293(2)
_cell_measurement_theta_max 27.94
_cell_measurement_theta_min 10.98
_cell_volume 1048.13(16)
_computing_cell_refinement 'Siemens XSCANS'
_computing_data_collection 'Siemens XSCANS'
_computing_data_reduction 'Siemens SHELXTL'
_computing_molecular_graphics 'Siemens SHELXTL'
_computing_publication_material 'Siemens SHELXTL'
_computing_structure_refinement 'SHELXL-93 (Sheldrick, 1993)'
_computing_structure_solution 'SHELXS-86 (Sheldrick, 1990)'
_diffrn_ambient_temperature 293(2)
_diffrn_measurement_device 'Siemens P4'
_diffrn_measurement_method '\w scans'
_diffrn_radiation_monochromator graphite
_diffrn_radiation_source 'fine-focus sealed tube'
_diffrn_radiation_type CuK\a
_diffrn_radiation_wavelength 1.54178
_diffrn_reflns_av_R_equivalents 0.0280
_diffrn_reflns_av_sigmaI/netI 0.0201
_diffrn_reflns_limit_h_max 7
_diffrn_reflns_limit_h_min -3
_diffrn_reflns_limit_k_max 12
_diffrn_reflns_limit_k_min -3
_diffrn_reflns_limit_l_max 16
_diffrn_reflns_limit_l_min -17
_diffrn_reflns_number 1866
_diffrn_reflns_theta_max 62.99
_diffrn_reflns_theta_min 4.99
_diffrn_standards_interval_count 97
_diffrn_standards_number 3
_exptl_absorpt_coefficient_mu 2.690
_exptl_absorpt_correction_T_max 0.3158
_exptl_absorpt_correction_T_min 0.2267
_exptl_absorpt_correction_type empirical
_exptl_crystal_colour Colourless
_exptl_crystal_density_diffrn 1.478
_exptl_crystal_description blocks
_exptl_crystal_F_000 480
_exptl_crystal_size_max 0.60
_exptl_crystal_size_mid 0.50
_exptl_crystal_size_min 0.30
_refine_diff_density_max 0.175
_refine_diff_density_min -0.169
_refine_diff_density_rms 0.035
_refine_ls_extinction_coef 0.0081(10)
_refine_ls_extinction_expression Fc^*^=kFc[1+0.001xFc^2^\l^3^/sin(2\q)]^-1/4^
_refine_ls_extinction_method SHELXL
_refine_ls_goodness_of_fit_all 1.106
_refine_ls_goodness_of_fit_obs 1.124
_refine_ls_matrix_type full
_refine_ls_number_parameters 150
_refine_ls_number_reflns 1666
_refine_ls_number_restraints 1
_refine_ls_restrained_S_all 1.193
_refine_ls_restrained_S_obs 1.124
_refine_ls_R_factor_all 0.0433
_refine_ls_R_factor_obs 0.0341
_refine_ls_shift/esd_max 0.002
_refine_ls_shift/esd_mean 0.000
_refine_ls_structure_factor_coef Fsqd
_refine_ls_weighting_details 'w=1/[\s^2^(Fo^2^)+(0.0480P)^2^+0.2228P] where P=(Fo^2^+2Fc^2^)/3'
_refine_ls_weighting_scheme calc
_refine_ls_wR_factor_all 0.1009
_refine_ls_wR_factor_obs 0.0905
_reflns_number_observed 1548
_reflns_number_total 1698
_reflns_observed_criterion >2sigma(I)
_cod_data_source_file b101157j.txt
_cod_data_source_block '#cwr9910'
_cod_depositor_comments
;
The following automatic conversions were performed:
'_symmetry_cell_setting' value 'Monoclinic' changed to 'monoclinic'
according to '/home/saulius/struct/CIF-dictionaries/cif_core.dic'
dictionary named 'cif_core.dic' version 2.4.1 from 2010-06-29.

Automatic conversion script
Id: cif_fix_enum 1527 2010-12-29 10:47:43Z saulius 

The following automatic conversions were performed:

'_refine_ls_weighting_scheme' value 'calc
w=1/[\s^2^(Fo^2^)+(0.0480P)^2^+0.2228P] where P=(Fo^2^+2Fc^2^)/3' was
changed to 'calc'. New tag '_refine_ls_weighting_details' was
created. The value of the new tag was set to
'w=1/[\s^2^(Fo^2^)+(0.0480P)^2^+0.2228P] where P=(Fo^2^+2Fc^2^)/3'.

Automatic conversion script
Id: cif_fix_values 3143 2015-03-26 13:38:13Z robertas 
;
_cod_original_cell_volume 1048.13(14)
_cod_original_sg_symbol_H-M P2(1)/c
_cod_database_code 7204098

loop_
_symmetry_equiv_pos_as_xyz
'x, y, z'
'-x, y+1/2, -z+1/2'
'-x, -y, -z'
'x, -y-1/2, z-1/2'

loop_
_atom_site_aniso_label
_atom_site_aniso_U_11
_atom_site_aniso_U_22
_atom_site_aniso_U_33
_atom_site_aniso_U_23
_atom_site_aniso_U_13
_atom_site_aniso_U_12
S1 0.0554(3) 0.0527(3) 0.0717(4) 0.0066(2) 0.0204(2) 0.0107(2)
N2 0.0585(10) 0.0513(10) 0.0634(10) 0.0040(8) 0.0208(8) 0.0019(8)
C3 0.0563(11) 0.0408(9) 0.0463(10) 0.0008(8) 0.0131(8) 0.0001(8)
C4 0.0505(10) 0.0413(9) 0.0500(10) 0.0029(8) 0.0135(8) 0.0034(8)
C5 0.0493(10) 0.0414(10) 0.0477(10) 0.0004(7) 0.0092(8) 0.0017(7)
C6 0.0506(10) 0.0369(10) 0.0527(10) 0.0013(8) 0.0014(8) 0.0032(7)
C7 0.0497(10) 0.0368(9) 0.0485(10) 0.0073(7) 0.0020(8) -0.0001(7)
C8 0.0592(11) 0.0420(10) 0.0633(12) 0.0068(8) 0.0010(9) -0.0048(8)
C9 0.0618(13) 0.0642(14) 0.079(2) 0.0180(12) 0.0111(11) -0.0114(11)
C10 0.0691(14) 0.084(2) 0.0723(14) 0.0174(13) 0.0267(11) 0.0033(12)
C11 0.083(2) 0.0587(13) 0.0551(11) 0.0029(10) 0.0196(11) 0.0076(11)
C12 0.0621(12) 0.0403(10) 0.0524(10) 0.0048(8) 0.0078(9) -0.0023(8)
C13 0.0626(11) 0.0427(10) 0.0488(10) 0.0014(8) 0.0167(8) -0.0025(8)
O1 0.0717(10) 0.0394(7) 0.0873(11) 0.0010(7) 0.0157(8) 0.0100(6)
O2 0.0792(10) 0.0469(8) 0.0701(9) 0.0113(7) 0.0353(8) 0.0006(7)
O3 0.0716(9) 0.0459(8) 0.0773(10) 0.0112(7) 0.0325(8) 0.0068(7)

loop_
_atom_site_label
_atom_site_type_symbol
_atom_site_fract_x
_atom_site_fract_y
_atom_site_fract_z
_atom_site_U_iso_or_equiv
_atom_site_thermal_displace_type
_atom_site_occupancy
_atom_site_calc_flag
_atom_site_refinement_flags
_atom_site_disorder_group
S1 S 0.32929(8) 0.51943(5) 0.08041(4) 0.0589(2) Uani 1 d . .
N2 N 0.3101(3) 0.6568(2) 0.03770(12) 0.0567(4) Uani 1 d . .
C3 C 0.1261(3) 0.7061(2) 0.05325(12) 0.0472(4) Uani 1 d . .
C4 C -0.0047(3) 0.6336(2) 0.10045(12) 0.0467(4) Uani 1 d . .
H4A H -0.1369(3) 0.6577(2) 0.11550(12) 0.056 Uiso 1 calc R .
C5 C 0.0894(3) 0.5228(2) 0.12121(12) 0.0458(4) Uani 1 d . .
C6 C 0.0101(3) 0.4123(2) 0.16359(12) 0.0471(4) Uani 1 d . .
C7 C -0.1623(3) 0.4252(2) 0.22072(12) 0.0453(4) Uani 1 d . .
C8 C -0.3036(3) 0.3274(2) 0.22385(14) 0.0553(5) Uani 1 d . .
H8A H -0.2892(3) 0.2575(2) 0.19035(14) 0.066 Uiso 1 calc R .
C9 C -0.4638(4) 0.3351(2) 0.2766(2) 0.0681(6) Uani 1 d . .
H9A H -0.5594(4) 0.2706(2) 0.2782(2) 0.082 Uiso 1 calc R .
C10 C -0.4844(4) 0.4375(3) 0.3273(2) 0.0738(7) Uani 1 d . .
H10A H -0.5937(4) 0.4417(3) 0.3628(2) 0.089 Uiso 1 calc R .
C11 C -0.3435(4) 0.5343(2) 0.32565(14) 0.0648(6) Uani 1 d . .
H11A H -0.3567(4) 0.6029(2) 0.36059(14) 0.078 Uiso 1 calc R .
C12 C -0.1833(3) 0.5286(2) 0.27194(13) 0.0515(5) Uani 1 d . .
H12A H -0.0894(3) 0.5939(2) 0.26999(13) 0.062 Uiso 1 calc R .
C13 C 0.0683(3) 0.8326(2) 0.02434(13) 0.0506(5) Uani 1 d . .
O1 O 0.0869(2) 0.31311(13) 0.14891(11) 0.0656(4) Uani 1 d . .
O2 O 0.1965(3) 0.88600(13) -0.02377(10) 0.0632(4) Uani 1 d D .
H2A H 0.1593(51) 0.9644(10) -0.0355(23) 0.120(12) Uiso 1 d D .
O3 O -0.0915(2) 0.88011(13) 0.04781(10) 0.0630(4) Uani 1 d . .

loop_
_atom_type_symbol
_atom_type_description
_atom_type_scat_dispersion_real
_atom_type_scat_dispersion_imag
_atom_type_scat_source
C C 0.0181 0.0091 'International Tables Vol C Tables 4.2.6.8 and 6.1.1.4'
H H 0.0000 0.0000 'International Tables Vol C Tables 4.2.6.8 and 6.1.1.4'
N N 0.0311 0.0180 'International Tables Vol C Tables 4.2.6.8 and 6.1.1.4'
O O 0.0492 0.0322 'International Tables Vol C Tables 4.2.6.8 and 6.1.1.4'
S S 0.3331 0.5567 'International Tables Vol C Tables 4.2.6.8 and 6.1.1.4'

loop_
_geom_angle_atom_site_label_1
_geom_angle_atom_site_label_2
_geom_angle_atom_site_label_3
_geom_angle
_geom_angle_site_symmetry_1
_geom_angle_site_symmetry_3
_geom_angle_publ_flag
N2 S1 C5 95.76(9) . . ?
C3 N2 S1 108.91(13) . . ?
N2 C3 C4 116.5(2) . . ?
N2 C3 C13 120.8(2) . . ?
C4 C3 C13 122.6(2) . . ?
C5 C4 C3 110.6(2) . . ?
C4 C5 C6 131.3(2) . . ?
C4 C5 S1 108.25(14) . . ?
C6 C5 S1 120.21(14) . . ?
O1 C6 C7 122.0(2) . . ?
O1 C6 C5 118.6(2) . . ?
C7 C6 C5 119.4(2) . . ?
C12 C7 C8 119.8(2) . . ?
C12 C7 C6 122.5(2) . . ?
C8 C7 C6 117.8(2) . . ?
C9 C8 C7 119.6(2) . . ?
C8 C9 C10 120.6(2) . . ?
C9 C10 C11 120.4(2) . . ?
C12 C11 C10 119.7(2) . . ?
C11 C12 C7 120.0(2) . . ?
O3 C13 O2 124.7(2) . . ?
O3 C13 C3 119.2(2) . . ?
O2 C13 C3 116.1(2) . . ?

loop_
_geom_bond_atom_site_label_1
_geom_bond_atom_site_label_2
_geom_bond_distance
_geom_bond_site_symmetry_2
_geom_bond_publ_flag
S1 N2 1.635(2) . ?
S1 C5 1.707(2) . ?
N2 C3 1.327(2) . ?
C3 C4 1.404(3) . ?
C3 C13 1.483(3) . ?
C4 C5 1.368(3) . ?
C5 C6 1.484(3) . ?
C6 O1 1.218(2) . ?
C6 C7 1.483(3) . ?
C7 C12 1.390(3) . ?
C7 C8 1.395(3) . ?
C8 C9 1.371(3) . ?
C9 C10 1.375(4) . ?
C10 C11 1.383(4) . ?
C11 C12 1.379(3) . ?
C13 O3 1.226(2) . ?
C13 O2 1.296(2) . ?

loop_
_cod_related_entry_id
_cod_related_entry_database
_cod_related_entry_code
1 ChemSpider 8712964
